data_7249677
loop_
_publ_author_name
'Ngom, Fallou'
'Blais, Chlo\'e'
'Badiane, Insa'
'H\'enaff, Christine'
'Camara, Magatte'
'Daiguebonne, Carole'
'Guillou, Olivier'

_publ_section_title
;
 Influence of halogens on the crystal packing of
 3,4,5,6-tetra-chloro-phthalate-based lanthanide coordination compounds
;
_journal_name_full CrystEngComm
_journal_paper_doi 10.1039/D4CE00966E
_journal_year 2025
_chemical_formula_sum 'C8 H10 Cl4 O8 Y'
_chemical_formula_weight 464.87
_space_group_crystal_system monoclinic
_space_group_IT_number 11
_space_group_name_Hall '-P 2yb'
_space_group_name_H-M_alt 'P 1 21/m 1'
_atom_sites_solution_hydrogens mixed
_audit_creation_method SHELXL-2018/3
_audit_update_record
;
2024-10-28 deposited with the CCDC.	2024-11-27 downloaded from the CCDC.
;
_cell_angle_alpha 90
_cell_angle_beta 95.615(3)
_cell_angle_gamma 90
_cell_formula_units_Z 2
_cell_length_a 8.7595(6)
_cell_length_b 6.7789(5)
_cell_length_c 11.8297(9)
_cell_measurement_reflns_used 2620
_cell_measurement_temperature 150(2)
_cell_measurement_theta_max 27.29
_cell_measurement_theta_min 2.34
_cell_volume 699.07(9)
_computing_structure_refinement 'SHELXL-2018/3 (Sheldrick, 2018)'
_diffrn_ambient_temperature 150(2)
_diffrn_measured_fraction_theta_full 0.989
_diffrn_measured_fraction_theta_max 0.972
_diffrn_measurement_device_type 'APEXII Bruker-AXS'
_diffrn_measurement_method 'CCD rotation images, thick slices'
_diffrn_radiation_type MoK\a
_diffrn_radiation_wavelength 0.71073
_diffrn_reflns_av_R_equivalents 0.0219
_diffrn_reflns_av_unetI/netI 0.0442
_diffrn_reflns_Laue_measured_fraction_full 0.989
_diffrn_reflns_Laue_measured_fraction_max 0.972
_diffrn_reflns_limit_h_max 10
_diffrn_reflns_limit_h_min -11
_diffrn_reflns_limit_k_max 8
_diffrn_reflns_limit_k_min -8
_diffrn_reflns_limit_l_max 15
_diffrn_reflns_limit_l_min 0
_diffrn_reflns_number 2741
_diffrn_reflns_point_group_measured_fraction_full 0.989
_diffrn_reflns_point_group_measured_fraction_max 0.972
_diffrn_reflns_theta_full 25.242
_diffrn_reflns_theta_max 27.499
_diffrn_reflns_theta_min 2.768
_diffrn_source 'Enraf Nonius FR590'
_exptl_absorpt_coefficient_mu 4.969
_exptl_absorpt_correction_T_max 0.7455
_exptl_absorpt_correction_T_min 0.6274
_exptl_absorpt_correction_type multi-scan
_exptl_absorpt_process_details
;
  [Sheldrick, G.M. (2014). SADABS Bruker AXS Inc., Madison, Wisconsin, USA]
;
_exptl_crystal_colour colorless
_exptl_crystal_density_diffrn 2.208
_exptl_crystal_density_method 'not measured'
_exptl_crystal_description prism
_exptl_crystal_F_000 458
_exptl_crystal_size_max 0.150
_exptl_crystal_size_mid 0.100
_exptl_crystal_size_min 0.070
_refine_diff_density_max 1.955
_refine_diff_density_min -0.849
_refine_diff_density_rms 0.140
_refine_ls_extinction_method none
_refine_ls_goodness_of_fit_ref 1.071
_refine_ls_hydrogen_treatment mixed
_refine_ls_matrix_type full
_refine_ls_number_parameters 136
_refine_ls_number_reflns 1697
_refine_ls_number_restraints 9
_refine_ls_restrained_S_all 1.068
_refine_ls_R_factor_all 0.0582
_refine_ls_R_factor_gt 0.0486
_refine_ls_shift/su_max 0.004
_refine_ls_shift/su_mean 0.000
_refine_ls_structure_factor_coef Fsqd
_refine_ls_weighting_details 'w=1/[\s^2^(Fo^2^)+(0.0538P)^2^+2.9045P] where P=(Fo^2^+2Fc^2^)/3'
_refine_ls_weighting_scheme calc
_refine_ls_wR_factor_gt 0.1154
_refine_ls_wR_factor_ref 0.1208
_reflns_Friedel_coverage 0.000
_reflns_number_gt 1491
_reflns_number_total 1697
_reflns_threshold_expression 'I > 2\s(I)'
_cod_data_source_file d4ce00966e2.cif
_cod_data_source_block shelx_CCDC1
_cod_original_sg_symbol_H-M 'P 21/m'
_cod_database_code 7249677
_shelx_shelxl_version_number 2018/3
_shelx_space_group_comment
;
The symmetry employed for this shelxl refinement is uniquely defined
by the following loop, which should always be used as a source of
symmetry information in preference to the above space-group names.
They are only intended as comments.
;

loop_
_space_group_symop_operation_xyz
'x, y, z'
'-x, y+1/2, -z'
'-x, -y, -z'
'x, -y-1/2, z'

loop_
_atom_site_label
_atom_site_type_symbol
_atom_site_fract_x
_atom_site_fract_y
_atom_site_fract_z
_atom_site_U_iso_or_equiv
_atom_site_adp_type
_atom_site_occupancy
_atom_site_site_symmetry_order
_atom_site_calc_flag
_atom_site_refinement_flags_posn
_atom_site_refinement_flags_adp
_atom_site_refinement_flags_occupancy
_atom_site_disorder_assembly
_atom_site_disorder_group
Y1 Y 0.37470(6) 0.750000 0.95702(5) 0.01777(19) Uani 1 2 d S T P . .
Cl1 Cl 0.63919(19) 0.250000 0.6835(2) 0.0462(5) Uani 1 2 d S T P . .
Cl2 Cl 0.5217(2) 0.250000 0.42593(17) 0.0371(4) Uani 1 2 d S T P . .
Cl3 Cl 0.1680(2) 0.250000 0.35374(14) 0.0389(5) Uani 1 2 d S T P . .
Cl4 Cl -0.06071(18) 0.250000 0.53805(15) 0.0349(4) Uani 1 2 d S T P . .
O1 O 0.4281(6) 0.4087(6) 0.8968(3) 0.0591(14) Uani 1 1 d . . . . .
O2 O 0.0372(5) 0.4114(7) 0.8196(4) 0.0496(11) Uani 1 1 d . . . . .
H2 H -0.012173 0.473862 0.766630 0.059 Uiso 0.5 1 calc R U P . .
O3 O 0.6047(9) 0.750000 0.8607(6) 0.0570(18) Uani 1 2 d DS T P . .
H3B H 0.551(12) 0.750000 0.798(5) 0.068 Uiso 1 2 d DS U P . .
O4 O 0.2058(8) 0.750000 0.7908(6) 0.0559(19) Uani 1 2 d DS T P . .
H4A H 0.173(6) 0.863(5) 0.776(6) 0.067 Uiso 1 1 d D U . . .
H4B H 0.299(4) 0.750000 0.783(10) 0.067 Uiso 1 2 d DS U P . .
O5 O 0.1998(6) 0.5397(9) 1.0459(4) 0.0585(13) Uani 1 1 d D . . . .
H5A H 0.134(7) 0.574(12) 1.088(6) 0.070 Uiso 1 1 d D U . . .
C1 C 0.3430(7) 0.250000 0.7238(5) 0.0201(12) Uani 1 2 d S T P . .
C2 C 0.4456(7) 0.250000 0.6414(6) 0.0247(14) Uani 1 2 d S T P . .
C3 C 0.3923(7) 0.250000 0.5264(6) 0.0246(14) Uani 1 2 d S T P . .
C4 C 0.2354(8) 0.250000 0.4940(5) 0.0259(14) Uani 1 2 d S T P . .
C5 C 0.1342(7) 0.250000 0.5781(5) 0.0226(13) Uani 1 2 d S T P . .
C6 C 0.1869(7) 0.250000 0.6920(5) 0.0210(13) Uani 1 2 d S T P . .
C7 C 0.4050(8) 0.250000 0.8479(6) 0.0275(15) Uani 1 2 d S T P . .
C8 C 0.0762(8) 0.250000 0.7841(6) 0.0269(15) Uani 1 2 d S T P . .
H5B H 0.193(18) 0.415(3) 1.048(14) 0.29(11) Uiso 1 1 d D . . . .
H3A H 0.694(6) 0.750000 0.842(12) 0.6(4) Uiso 1 2 d DS . P . .

loop_
_atom_site_aniso_label
_atom_site_aniso_U_11
_atom_site_aniso_U_22
_atom_site_aniso_U_33
_atom_site_aniso_U_23
_atom_site_aniso_U_13
_atom_site_aniso_U_12
Y1 0.0137(3) 0.0235(3) 0.0155(3) 0.000 -0.00142(19) 0.000
Cl1 0.0119(8) 0.0655(14) 0.0595(13) 0.000 -0.0051(8) 0.000
Cl2 0.0304(9) 0.0441(11) 0.0410(10) 0.000 0.0247(8) 0.000
Cl3 0.0353(9) 0.0640(13) 0.0170(8) 0.000 0.0007(7) 0.000
Cl4 0.0117(7) 0.0572(12) 0.0351(9) 0.000 -0.0010(6) 0.000
O1 0.110(4) 0.036(2) 0.0260(19) -0.0036(18) -0.020(2) -0.007(3)
O2 0.060(3) 0.045(3) 0.050(2) -0.012(2) 0.038(2) -0.006(2)
O3 0.068(5) 0.049(4) 0.053(4) 0.000 0.000(3) 0.000
O4 0.068(4) 0.033(3) 0.059(4) 0.000 -0.036(4) 0.000
O5 0.054(3) 0.066(3) 0.061(3) 0.008(3) 0.037(2) 0.019(3)
C1 0.020(3) 0.021(3) 0.020(3) 0.000 0.003(2) 0.000
C2 0.017(3) 0.028(4) 0.028(3) 0.000 -0.001(2) 0.000
C3 0.021(3) 0.031(4) 0.024(3) 0.000 0.015(3) 0.000
C4 0.028(3) 0.032(4) 0.018(3) 0.000 0.000(3) 0.000
C5 0.013(3) 0.035(4) 0.020(3) 0.000 0.003(2) 0.000
C6 0.018(3) 0.026(3) 0.019(3) 0.000 0.004(2) 0.000
C7 0.033(4) 0.028(4) 0.020(3) 0.000 -0.003(3) 0.000
C8 0.023(3) 0.037(4) 0.022(3) 0.000 0.009(3) 0.000

loop_
_atom_type_symbol
_atom_type_description
_atom_type_scat_dispersion_real
_atom_type_scat_dispersion_imag
_atom_type_scat_source
C C 0.0033 0.0016 'International Tables Vol C Tables 4.2.6.8 and 6.1.1.4'
O O 0.0106 0.0060 'International Tables Vol C Tables 4.2.6.8 and 6.1.1.4'
Cl Cl 0.1484 0.1585 'International Tables Vol C Tables 4.2.6.8 and 6.1.1.4'
Y Y -2.7962 3.5667 'International Tables Vol C Tables 4.2.6.8 and 6.1.1.4'
H H 0.0000 0.0000 'International Tables Vol C Tables 4.2.6.8 and 6.1.1.4'

loop_
_geom_angle_atom_site_label_1
_geom_angle_atom_site_label_2
_geom_angle_atom_site_label_3
_geom_angle
_geom_angle_site_symmetry_1
_geom_angle_site_symmetry_3
_geom_angle_publ_flag
O4 Y1 O5 89.4(2) . 4_575 ?
O4 Y1 O5 89.4(2) . . ?
O5 Y1 O5 72.6(2) 4_575 . ?
O4 Y1 O3 95.3(3) . . ?
O5 Y1 O3 143.46(12) 4_575 . ?
O5 Y1 O3 143.46(12) . . ?
O4 Y1 O1 83.13(12) . 4_575 ?
O5 Y1 O1 73.66(18) 4_575 4_575 ?
O5 Y1 O1 145.48(18) . 4_575 ?
O3 Y1 O1 70.99(13) . 4_575 ?
O4 Y1 O1 83.13(12) . . ?
O5 Y1 O1 145.48(18) 4_575 . ?
O5 Y1 O1 73.66(18) . . ?
O3 Y1 O1 70.99(13) . . ?
O1 Y1 O1 137.9(2) 4_575 . ?
O4 Y1 O1 153.71(12) . 2_657 ?
O5 Y1 O1 82.68(18) 4_575 2_657 ?
O5 Y1 O1 111.74(18) . 2_657 ?
O3 Y1 O1 77.2(2) . 2_657 ?
O1 Y1 O1 70.60(14) 4_575 2_657 ?
O1 Y1 O1 116.91(11) . 2_657 ?
O4 Y1 O1 153.71(12) . 3_667 ?
O5 Y1 O1 111.74(18) 4_575 3_667 ?
O5 Y1 O1 82.68(18) . 3_667 ?
O3 Y1 O1 77.2(2) . 3_667 ?
O1 Y1 O1 116.92(11) 4_575 3_667 ?
O1 Y1 O1 70.60(14) . 3_667 ?
O1 Y1 O1 49.72(19) 2_657 3_667 ?
O4 Y1 C7 176.8(3) . 3_667 ?
O5 Y1 C7 93.20(18) 4_575 3_667 ?
O5 Y1 C7 93.20(18) . 3_667 ?
O3 Y1 C7 81.5(2) . 3_667 ?
O1 Y1 C7 95.76(11) 4_575 3_667 ?
O1 Y1 C7 95.76(11) . 3_667 ?
O1 Y1 C7 25.44(10) 2_657 3_667 ?
O1 Y1 C7 25.44(10) 3_667 3_667 ?
O4 Y1 H3B 76.2(10) . . ?
O5 Y1 H3B 141.3(4) 4_575 . ?
O5 Y1 H3B 141.3(4) . . ?
O3 Y1 H3B 19.1(10) . . ?
O1 Y1 H3B 69.08(13) 4_575 . ?
O1 Y1 H3B 69.08(12) . . ?
O1 Y1 H3B 94.5(9) 2_657 . ?
O1 Y1 H3B 94.5(9) 3_667 . ?
C7 Y1 H3B 100.6(10) 3_667 . ?
O4 Y1 H4B 20.7(7) . . ?
O5 Y1 H4B 105.9(6) 4_575 . ?
O5 Y1 H4B 105.9(6) . . ?
O3 Y1 H4B 74.6(7) . . ?
O1 Y1 H4B 76.6(2) 4_575 . ?
O1 Y1 H4B 76.6(2) . . ?
O1 Y1 H4B 142.2(5) 2_657 . ?
O1 Y1 H4B 142.2(5) 3_667 . ?
C7 Y1 H4B 156.1(7) 3_667 . ?
H3B Y1 H4B 55.5(12) . . ?
C7 O1 Y1 157.7(5) . . ?
C7 O1 Y1 91.1(4) . 3_667 ?
Y1 O1 Y1 109.40(14) . 3_667 ?
C8 O2 H2 109.5 . . ?
Y1 O3 H3B 90(9) . . ?
Y1 O3 H3A 167(10) . . ?
H3B O3 H3A 103(4) . . ?
Y1 O4 H4A 111(5) . . ?
Y1 O4 H4B 63(8) . . ?
H4A O4 H4B 108(4) . . ?
Y1 O4 H4A 111(5) . 4_575 ?
H4A O4 H4A 134(9) . 4_575 ?
H4B O4 H4A 108(4) . 4_575 ?
Y1 O5 H5A 127(6) . . ?
Y1 O5 H5B 131(7) . . ?
H5A O5 H5B 102(4) . . ?
C6 C1 C2 120.0(6) . . ?
C6 C1 C7 121.0(6) . . ?
C2 C1 C7 119.0(6) . . ?
C1 C2 C3 120.4(6) . . ?
C1 C2 Cl1 118.9(5) . . ?
C3 C2 Cl1 120.7(5) . . ?
C4 C3 C2 119.8(6) . . ?
C4 C3 Cl2 120.6(5) . . ?
C2 C3 Cl2 119.5(5) . . ?
C3 C4 C5 118.9(6) . . ?
C3 C4 Cl3 120.5(5) . . ?
C5 C4 Cl3 120.6(5) . . ?
C6 C5 C4 121.4(6) . . ?
C6 C5 Cl4 119.6(5) . . ?
C4 C5 Cl4 119.0(5) . . ?
C5 C6 C1 119.5(6) . . ?
C5 C6 C8 121.4(6) . . ?
C1 C6 C8 119.1(6) . . ?
O1 C7 O1 122.2(6) . 4_565 ?
O1 C7 C1 118.9(3) . . ?
O1 C7 C1 118.9(3) 4_565 . ?
O1 C7 Y1 63.5(3) . 3_667 ?
O1 C7 Y1 63.5(3) 4_565 3_667 ?
C1 C7 Y1 158.7(5) . 3_667 ?
O2 C8 O2 125.3(7) . 4_565 ?
O2 C8 C6 117.3(3) . . ?
O2 C8 C6 117.3(3) 4_565 . ?

loop_
_geom_bond_atom_site_label_1
_geom_bond_atom_site_label_2
_geom_bond_distance
_geom_bond_site_symmetry_2
_geom_bond_publ_flag
Y1 O4 2.342(6) . ?
Y1 O5 2.408(5) 4_575 ?
Y1 O5 2.409(5) . ?
Y1 O3 2.410(8) . ?
Y1 O1 2.479(5) 4_575 ?
Y1 O1 2.479(5) . ?
Y1 O1 2.559(5) 2_657 ?
Y1 O1 2.559(4) 3_667 ?
Y1 C7 2.859(7) 3_667 ?
Y1 H3B 2.55(12) . ?
Y1 H4B 2.10(11) . ?
Cl1 C2 1.720(6) . ?
Cl2 C3 1.721(6) . ?
Cl3 C4 1.705(7) . ?
Cl4 C5 1.727(6) . ?
O1 C7 1.229(5) . ?
O2 C8 1.232(5) . ?
O2 H2 0.8400 . ?
O3 H3B 0.83(2) . ?
O3 H3A 0.84(2) . ?
O4 H4A 0.83(2) . ?
O4 H4B 0.83(2) . ?
O4 H4A 0.83(2) 4_575 ?
O5 H5A 0.83(2) . ?
O5 H5B 0.84(2) . ?
C1 C6 1.383(9) . ?
C1 C2 1.390(9) . ?
C1 C7 1.515(9) . ?
C2 C3 1.394(9) . ?
C3 C4 1.390(9) . ?
C4 C5 1.396(9) . ?
C5 C6 1.381(8) . ?
C6 C8 1.528(9) . ?
